data_7123259
loop_
_publ_author_name
'Zheng, Ke'
'Li, Yujun'
'Yang, Qi'
'Yang, Liquan'
'Lei, Ning'

_publ_section_title
;
 Scalable, Electrochemical Dehydrogenative Cross-Coupling of P(O)H
 Compounds with RSH/ROH
;
_journal_name_full 'Chemical Communications'
_journal_paper_doi 10.1039/C9CC01378D
_journal_year 2019
_chemical_absolute_configuration ad
_chemical_formula_sum 'C19 H17 O P S'
_chemical_formula_weight 324.35
_space_group_crystal_system orthorhombic
_space_group_IT_number 19
_space_group_name_Hall 'P 2ac 2ab'
_space_group_name_H-M_alt 'P 21 21 21'
_symmetry_space_group_name_Hall 'P 2ac 2ab'
_symmetry_space_group_name_H-M 'P 21 21 21'
_atom_sites_solution_hydrogens geom
_audit_creation_method SHELXL-2016/6
_audit_update_record
;
2019-01-07 deposited with the CCDC.    2019-04-03 downloaded from the CCDC.
;
_cell_angle_alpha 90
_cell_angle_beta 90
_cell_angle_gamma 90
_cell_formula_units_Z 4
_cell_length_a 8.5391(4)
_cell_length_b 11.0667(5)
_cell_length_c 16.9456(9)
_cell_measurement_reflns_used 9108
_cell_measurement_temperature 170(2)
_cell_measurement_theta_max 28.22
_cell_measurement_theta_min 2.40
_cell_volume 1601.35(13)
_computing_cell_refinement 'Bruker SAINT'
_computing_data_collection 'Bruker APEX2'
_computing_data_reduction 'Bruker SAINT'
_computing_molecular_graphics 'Bruker SHELXTL'
_computing_publication_material 'Bruker SHELXTL'
_computing_structure_refinement 'SHELXL-2016/6 (Sheldrick, 2016)'
_computing_structure_solution 'SHELXT 2014/5 (Sheldrick, 2014)'
_diffrn_ambient_temperature 170(2)
_diffrn_measured_fraction_theta_full 0.998
_diffrn_measured_fraction_theta_max 0.997
_diffrn_measurement_device_type 'BRUKER D8 VENTURE PHOTON II'
_diffrn_radiation_type MoK\a
_diffrn_radiation_wavelength 0.71073
_diffrn_reflns_av_R_equivalents 0.0856
_diffrn_reflns_av_unetI/netI 0.0501
_diffrn_reflns_Laue_measured_fraction_full 0.998
_diffrn_reflns_Laue_measured_fraction_max 0.997
_diffrn_reflns_limit_h_max 11
_diffrn_reflns_limit_h_min -11
_diffrn_reflns_limit_k_max 14
_diffrn_reflns_limit_k_min -13
_diffrn_reflns_limit_l_max 22
_diffrn_reflns_limit_l_min -22
_diffrn_reflns_number 23660
_diffrn_reflns_point_group_measured_fraction_full 0.999
_diffrn_reflns_point_group_measured_fraction_max 0.995
_diffrn_reflns_theta_full 25.242
_diffrn_reflns_theta_max 28.296
_diffrn_reflns_theta_min 2.404
_exptl_absorpt_coefficient_mu 0.301
_exptl_absorpt_correction_T_max 0.7457
_exptl_absorpt_correction_T_min 0.5878
_exptl_absorpt_correction_type multi-scan
_exptl_absorpt_process_details
;
 SADABS 2016/2: Krause, L., Herbst-Irmer, R., Sheldrick G.M. & Stalke D.,
 J. Appl. Cryst. 48 (2015) 3-10
;
_exptl_crystal_colour colorless
_exptl_crystal_density_diffrn 1.345
_exptl_crystal_description BLOCK
_exptl_crystal_F_000 680
_exptl_crystal_size_max 0.400
_exptl_crystal_size_mid 0.300
_exptl_crystal_size_min 0.090
_refine_diff_density_max 0.341
_refine_diff_density_min -0.380
_refine_diff_density_rms 0.062
_refine_ls_abs_structure_details
;
 Flack x determined using 1324 quotients [(I+)-(I-)]/[(I+)+(I-)]
 (Parsons, Flack and Wagner, Acta Cryst. B69 (2013) 249-259).
;
_refine_ls_abs_structure_Flack -0.02(4)
_refine_ls_extinction_method none
_refine_ls_goodness_of_fit_ref 1.008
_refine_ls_hydrogen_treatment constr
_refine_ls_matrix_type full
_refine_ls_number_parameters 200
_refine_ls_number_reflns 3962
_refine_ls_number_restraints 0
_refine_ls_restrained_S_all 1.008
_refine_ls_R_factor_all 0.0439
_refine_ls_R_factor_gt 0.0332
_refine_ls_shift/su_max 0.000
_refine_ls_shift/su_mean 0.000
_refine_ls_structure_factor_coef Fsqd
_refine_ls_weighting_details 'w=1/[\s^2^(Fo^2^)+(0.0489P)^2^+0.1802P] where P=(Fo^2^+2Fc^2^)/3'
_refine_ls_weighting_scheme calc
_refine_ls_wR_factor_gt 0.0808
_refine_ls_wR_factor_ref 0.0885
_reflns_Friedel_coverage 0.746
_reflns_Friedel_fraction_full 0.999
_reflns_Friedel_fraction_max 0.994
_reflns_number_gt 3457
_reflns_number_total 3962
_reflns_threshold_expression 'I > 2\s(I)'
_cod_data_source_file c9cc01378d2.cif
_cod_data_source_block mo_20181201ZK1_0m_a
_cod_database_code 7123259
_shelx_shelxl_version_number 2016/6
_shelx_space_group_comment
;
The symmetry employed for this shelxl refinement is uniquely defined
by the following loop, which should always be used as a source of
symmetry information in preference to the above space-group names.
They are only intended as comments.
;
_shelx_estimated_absorpt_t_min 0.889
_shelx_estimated_absorpt_t_max 0.973

loop_
_space_group_symop_operation_xyz
'x, y, z'
'-x+1/2, -y, z+1/2'
'-x, y+1/2, -z+1/2'
'x+1/2, -y+1/2, -z'

loop_
_atom_site_label
_atom_site_type_symbol
_atom_site_fract_x
_atom_site_fract_y
_atom_site_fract_z
_atom_site_U_iso_or_equiv
_atom_site_adp_type
_atom_site_occupancy
_atom_site_site_symmetry_order
_atom_site_calc_flag
_atom_site_refinement_flags_posn
_atom_site_refinement_flags_adp
P1 P 0.35610(8) 0.47212(5) 0.65094(4) 0.02233(16) Uani 1 1 d . .
O1 O 0.2857(2) 0.35301(15) 0.63359(12) 0.0318(5) Uani 1 1 d . .
S1 S 0.56011(8) 0.51501(6) 0.58767(4) 0.02692(16) Uani 1 1 d . .
C1 C 1.0278(4) 0.1146(2) 0.65950(18) 0.0358(7) Uani 1 1 d . .
H1A H 1.045727 0.066954 0.611612 0.054 Uiso 1 1 calc R U
H1B H 0.988048 0.061856 0.701406 0.054 Uiso 1 1 calc R U
H1C H 1.126518 0.151531 0.676501 0.054 Uiso 1 1 calc R U
C2 C 0.9099(3) 0.2120(2) 0.64263(17) 0.0263(6) Uani 1 1 d . .
C3 C 0.8636(3) 0.2924(2) 0.70189(16) 0.0276(6) Uani 1 1 d . .
H3 H 0.907260 0.284741 0.753214 0.033 Uiso 1 1 calc R U
C4 C 0.7552(3) 0.3831(2) 0.68720(16) 0.0260(5) Uani 1 1 d . .
H4 H 0.725785 0.437390 0.728003 0.031 Uiso 1 1 calc R U
C6 C 0.7339(3) 0.3148(2) 0.55272(17) 0.0285(6) Uani 1 1 d . .
H6 H 0.689074 0.321796 0.501610 0.034 Uiso 1 1 calc R U
C5 C 0.6898(3) 0.3939(2) 0.61222(15) 0.0231(5) Uani 1 1 d . .
C8 C 0.2337(3) 0.5976(2) 0.62200(15) 0.0219(5) Uani 1 1 d . .
C7 C 0.8439(3) 0.2253(2) 0.56820(16) 0.0289(6) Uani 1 1 d . .
H7 H 0.874578 0.172014 0.527025 0.035 Uiso 1 1 calc R U
C9 C 0.2901(3) 0.7133(2) 0.60568(16) 0.0259(6) Uani 1 1 d . .
H9 H 0.399092 0.729603 0.609524 0.031 Uiso 1 1 calc R U
C10 C 0.1874(3) 0.8045(2) 0.58385(17) 0.0279(6) Uani 1 1 d . .
H10 H 0.226470 0.882714 0.571819 0.034 Uiso 1 1 calc R U
C11 C 0.0289(3) 0.7821(2) 0.57954(16) 0.0290(6) Uani 1 1 d . .
H11 H -0.041058 0.845013 0.564964 0.035 Uiso 1 1 calc R U
C12 C -0.0288(3) 0.6674(2) 0.59653(16) 0.0296(6) Uani 1 1 d . .
H12 H -0.138126 0.652164 0.593806 0.035 Uiso 1 1 calc R U
C13 C 0.0731(3) 0.5753(2) 0.61739(15) 0.0251(5) Uani 1 1 d . .
H13 H 0.033550 0.496909 0.628579 0.030 Uiso 1 1 calc R U
C14 C 0.4002(3) 0.4908(2) 0.75442(14) 0.0222(5) Uani 1 1 d . .
C15 C 0.4826(3) 0.5904(2) 0.78278(15) 0.0261(5) Uani 1 1 d . .
H15 H 0.518843 0.650310 0.747033 0.031 Uiso 1 1 calc R U
C16 C 0.5119(3) 0.6026(2) 0.86245(16) 0.0301(6) Uani 1 1 d . .
H16 H 0.568555 0.670472 0.881476 0.036 Uiso 1 1 calc R U
C17 C 0.4583(3) 0.5154(3) 0.91466(16) 0.0341(6) Uani 1 1 d . .
H17 H 0.479214 0.523388 0.969473 0.041 Uiso 1 1 calc R U
C18 C 0.3743(4) 0.4165(3) 0.88734(17) 0.0339(6) Uani 1 1 d . .
H18 H 0.337009 0.357652 0.923586 0.041 Uiso 1 1 calc R U
C19 C 0.3447(3) 0.4032(2) 0.80740(16) 0.0271(5) Uani 1 1 d . .
H19 H 0.287427 0.335464 0.788637 0.032 Uiso 1 1 calc R U

loop_
_atom_site_aniso_label
_atom_site_aniso_U_11
_atom_site_aniso_U_22
_atom_site_aniso_U_33
_atom_site_aniso_U_23
_atom_site_aniso_U_13
_atom_site_aniso_U_12
P1 0.0200(3) 0.0191(2) 0.0279(3) 0.0007(3) 0.0017(3) 0.0003(2)
O1 0.0290(11) 0.0224(8) 0.0440(13) -0.0035(7) 0.0002(9) -0.0024(8)
S1 0.0225(3) 0.0298(3) 0.0284(3) 0.0076(2) 0.0046(3) 0.0041(3)
C1 0.0303(15) 0.0326(12) 0.0445(17) 0.0046(12) 0.0046(13) 0.0074(12)
C2 0.0206(13) 0.0241(10) 0.0342(15) 0.0028(10) 0.0070(11) -0.0002(9)
C3 0.0261(14) 0.0318(12) 0.0249(13) 0.0038(10) 0.0016(12) 0.0026(11)
C4 0.0242(14) 0.0280(11) 0.0259(13) -0.0012(10) 0.0038(11) 0.0021(11)
C6 0.0250(14) 0.0367(13) 0.0238(13) 0.0000(11) 0.0020(12) 0.0010(11)
C5 0.0179(12) 0.0244(11) 0.0271(13) 0.0018(10) 0.0031(10) -0.0010(9)
C8 0.0225(13) 0.0225(10) 0.0207(12) -0.0002(9) 0.0027(10) 0.0017(9)
C7 0.0242(14) 0.0324(12) 0.0301(14) -0.0063(10) 0.0049(12) 0.0029(11)
C9 0.0203(13) 0.0255(11) 0.0319(15) 0.0007(10) 0.0013(11) -0.0017(10)
C10 0.0309(15) 0.0241(11) 0.0288(14) 0.0048(10) 0.0026(12) 0.0006(10)
C11 0.0282(15) 0.0302(12) 0.0287(14) 0.0025(10) -0.0029(12) 0.0078(11)
C12 0.0192(13) 0.0359(13) 0.0336(15) 0.0000(11) -0.0021(12) 0.0006(10)
C13 0.0225(12) 0.0249(10) 0.0279(13) -0.0003(10) 0.0007(11) -0.0033(10)
C14 0.0188(11) 0.0192(9) 0.0286(13) 0.0029(9) 0.0026(9) 0.0024(9)
C15 0.0248(13) 0.0218(10) 0.0316(14) 0.0022(10) 0.0031(11) 0.0008(10)
C16 0.0301(14) 0.0278(11) 0.0324(15) -0.0037(11) 0.0000(12) 0.0028(11)
C17 0.0330(15) 0.0423(14) 0.0269(13) 0.0030(12) 0.0003(12) 0.0077(13)
C18 0.0301(15) 0.0368(13) 0.0347(15) 0.0142(12) 0.0058(13) 0.0027(12)
C19 0.0205(13) 0.0234(10) 0.0374(15) 0.0074(10) 0.0013(12) 0.0018(10)

loop_
_atom_type_symbol
_atom_type_description
_atom_type_scat_dispersion_real
_atom_type_scat_dispersion_imag
_atom_type_scat_source
C C 0.0033 0.0016 'International Tables Vol C Tables 4.2.6.8 and 6.1.1.4'
H H 0.0000 0.0000 'International Tables Vol C Tables 4.2.6.8 and 6.1.1.4'
O O 0.0106 0.0060 'International Tables Vol C Tables 4.2.6.8 and 6.1.1.4'
P P 0.1023 0.0942 'International Tables Vol C Tables 4.2.6.8 and 6.1.1.4'
S S 0.1246 0.1234 'International Tables Vol C Tables 4.2.6.8 and 6.1.1.4'

loop_
_geom_angle_atom_site_label_1
_geom_angle_atom_site_label_2
_geom_angle_atom_site_label_3
_geom_angle
O1 P1 C14 112.35(11)
O1 P1 C8 113.34(12)
C14 P1 C8 107.22(11)
O1 P1 S1 115.94(9)
C14 P1 S1 107.28(8)
C8 P1 S1 99.66(9)
C5 S1 P1 103.05(8)
C2 C1 H1A 109.5
C2 C1 H1B 109.5
H1A C1 H1B 109.5
C2 C1 H1C 109.5
H1A C1 H1C 109.5
H1B C1 H1C 109.5
C7 C2 C3 118.1(2)
C7 C2 C1 121.3(2)
C3 C2 C1 120.6(3)
C4 C3 C2 121.3(3)
C4 C3 H3 119.4
C2 C3 H3 119.4
C3 C4 C5 119.5(2)
C3 C4 H4 120.2
C5 C4 H4 120.2
C5 C6 C7 119.7(3)
C5 C6 H6 120.1
C7 C6 H6 120.1
C6 C5 C4 120.0(2)
C6 C5 S1 118.2(2)
C4 C5 S1 121.68(19)
C9 C8 C13 119.4(2)
C9 C8 P1 124.0(2)
C13 C8 P1 116.61(18)
C2 C7 C6 121.3(2)
C2 C7 H7 119.3
C6 C7 H7 119.3
C10 C9 C8 120.1(2)
C10 C9 H9 120.0
C8 C9 H9 120.0
C11 C10 C9 120.3(2)
C11 C10 H10 119.9
C9 C10 H10 119.9
C10 C11 C12 120.0(2)
C10 C11 H11 120.0
C12 C11 H11 120.0
C13 C12 C11 120.1(3)
C13 C12 H12 119.9
C11 C12 H12 119.9
C12 C13 C8 120.1(2)
C12 C13 H13 120.0
C8 C13 H13 120.0
C15 C14 C19 119.7(2)
C15 C14 P1 122.09(18)
C19 C14 P1 118.14(19)
C16 C15 C14 120.4(2)
C16 C15 H15 119.8
C14 C15 H15 119.8
C15 C16 C17 119.8(3)
C15 C16 H16 120.1
C17 C16 H16 120.1
C18 C17 C16 120.4(3)
C18 C17 H17 119.8
C16 C17 H17 119.8
C19 C18 C17 120.3(2)
C19 C18 H18 119.9
C17 C18 H18 119.9
C18 C19 C14 119.4(3)
C18 C19 H19 120.3
C14 C19 H19 120.3

loop_
_geom_bond_atom_site_label_1
_geom_bond_atom_site_label_2
_geom_bond_distance
P1 O1 1.4784(18)
P1 C14 1.805(3)
P1 C8 1.806(3)
P1 S1 2.0999(9)
S1 C5 1.788(2)
C1 C2 1.503(4)
C1 H1A 0.9800
C1 H1B 0.9800
C1 H1C 0.9800
C2 C7 1.389(4)
C2 C3 1.398(4)
C3 C4 1.388(4)
C3 H3 0.9500
C4 C5 1.393(4)
C4 H4 0.9500
C6 C5 1.387(4)
C6 C7 1.391(4)
C6 H6 0.9500
C8 C9 1.396(3)
C8 C13 1.395(4)
C7 H7 0.9500
C9 C10 1.388(4)
C9 H9 0.9500
C10 C11 1.378(4)
C10 H10 0.9500
C11 C12 1.392(4)
C11 H11 0.9500
C12 C13 1.385(4)
C12 H12 0.9500
C13 H13 0.9500
C14 C15 1.393(3)
C14 C19 1.404(3)
C15 C16 1.380(4)
C15 H15 0.9500
C16 C17 1.387(4)
C16 H16 0.9500
C17 C18 1.388(4)
C17 H17 0.9500
C18 C19 1.386(4)
C18 H18 0.9500
C19 H19 0.9500

loop_
_geom_torsion_atom_site_label_1
_geom_torsion_atom_site_label_2
_geom_torsion_atom_site_label_3
_geom_torsion_atom_site_label_4
_geom_torsion
C7 C2 C3 C4 -0.1(4)
C1 C2 C3 C4 179.8(2)
C2 C3 C4 C5 0.6(4)
C7 C6 C5 C4 -0.3(4)
C7 C6 C5 S1 175.1(2)
C3 C4 C5 C6 -0.4(4)
C3 C4 C5 S1 -175.6(2)
P1 S1 C5 C6 113.8(2)
P1 S1 C5 C4 -70.9(2)
O1 P1 C8 C9 -156.4(2)
C14 P1 C8 C9 79.1(2)
S1 P1 C8 C9 -32.6(2)
O1 P1 C8 C13 24.7(2)
C14 P1 C8 C13 -99.9(2)
S1 P1 C8 C13 148.50(19)
C3 C2 C7 C6 -0.6(4)
C1 C2 C7 C6 179.5(3)
C5 C6 C7 C2 0.8(4)
C13 C8 C9 C10 -1.0(4)
P1 C8 C9 C10 -180.0(2)
C8 C9 C10 C11 1.2(4)
C9 C10 C11 C12 -0.5(4)
C10 C11 C12 C13 -0.3(4)
C11 C12 C13 C8 0.5(4)
C9 C8 C13 C12 0.2(4)
P1 C8 C13 C12 179.2(2)
O1 P1 C14 C15 172.8(2)
C8 P1 C14 C15 -62.0(2)
S1 P1 C14 C15 44.2(2)
O1 P1 C14 C19 -9.1(2)
C8 P1 C14 C19 116.1(2)
S1 P1 C14 C19 -137.66(18)
C19 C14 C15 C16 0.9(4)
P1 C14 C15 C16 179.0(2)
C14 C15 C16 C17 -0.3(4)
C15 C16 C17 C18 -0.5(4)
C16 C17 C18 C19 0.7(4)
C17 C18 C19 C14 -0.1(4)
C15 C14 C19 C18 -0.7(4)
P1 C14 C19 C18 -178.8(2)
